data_7030233
loop_
_publ_author_name
'Song, Shu-Yan'
'Song, Xue-Zhi'
'Zhao, Shu-Na'
'Qin, Chao'
'Su, Sheng-Qun'
'Zhu, Min'
'Hao, Zhao-Min'
'Zhang, Hong-Jie'

_publ_section_title
;
 Syntheses, structures and physical properties of transition metal-organic
 frameworks assembled from trigonal heterofunctional ligands.
;
_journal_issue 34
_journal_name_full 'Dalton transactions (Cambridge, England : 2003)'
_journal_page_first 10412
_journal_page_last 10421
_journal_paper_doi 10.1039/c2dt30826f
_journal_volume 41
_journal_year 2012
_chemical_formula_sum 'C48 H30 Mn N4 O8'
_chemical_formula_weight 845.70
_chemical_name_systematic ?
_space_group_IT_number 14
_symmetry_cell_setting monoclinic
_symmetry_space_group_name_Hall '-P 2ybc'
_symmetry_space_group_name_H-M 'P 1 21/c 1'
_atom_sites_solution_hydrogens geom
_atom_sites_solution_primary direct
_atom_sites_solution_secondary difmap
_audit_creation_method SHELXL-97
_cell_angle_alpha 90.00
_cell_angle_beta 94.5580(10)
_cell_angle_gamma 90.00
_cell_formula_units_Z 4
_cell_length_a 10.7092(5)
_cell_length_b 25.9916(12)
_cell_length_c 13.7412(7)
_cell_measurement_temperature 185(2)
_cell_volume 3812.8(3)
_computing_cell_refinement 'Bruker SAINT'
_computing_data_collection 'Bruker APEX2'
_computing_data_reduction 'Bruker SAINT'
_computing_molecular_graphics 'Bruker SHELXTL'
_computing_publication_material 'Bruker SHELXTL'
_computing_structure_refinement 'SHELXL-97 (Sheldrick, 1997)'
_computing_structure_solution 'SHELXS-97 (Sheldrick, 1997)'
_diffrn_ambient_temperature 185(2)
_diffrn_measured_fraction_theta_full 0.997
_diffrn_measured_fraction_theta_max 0.997
_diffrn_measurement_device_type 'Bruker APEX-II CCD'
_diffrn_measurement_method '\f and \w scans'
_diffrn_radiation_monochromator graphite
_diffrn_radiation_source 'fine-focus sealed tube'
_diffrn_radiation_type MoK\a
_diffrn_radiation_wavelength 0.71073
_diffrn_reflns_av_R_equivalents 0.0578
_diffrn_reflns_av_sigmaI/netI 0.0725
_diffrn_reflns_limit_h_max 11
_diffrn_reflns_limit_h_min -13
_diffrn_reflns_limit_k_max 32
_diffrn_reflns_limit_k_min -28
_diffrn_reflns_limit_l_max 15
_diffrn_reflns_limit_l_min -16
_diffrn_reflns_number 21115
_diffrn_reflns_theta_full 26.07
_diffrn_reflns_theta_max 26.07
_diffrn_reflns_theta_min 1.57
_exptl_absorpt_coefficient_mu 0.412
_exptl_absorpt_correction_T_max 0.9484
_exptl_absorpt_correction_T_min 0.9295
_exptl_absorpt_correction_type multi-scan
_exptl_absorpt_process_details 'SADABS, Sheldrick, 1996'
_exptl_crystal_colour 'light yellow'
_exptl_crystal_density_diffrn 1.473
_exptl_crystal_density_method 'not measured'
_exptl_crystal_description block
_exptl_crystal_F_000 1740
_exptl_crystal_size_max 0.18
_exptl_crystal_size_mid 0.16
_exptl_crystal_size_min 0.13
_refine_diff_density_max 0.944
_refine_diff_density_min -0.415
_refine_diff_density_rms 0.076
_refine_ls_extinction_method none
_refine_ls_goodness_of_fit_ref 1.022
_refine_ls_hydrogen_treatment mixed
_refine_ls_matrix_type full
_refine_ls_number_parameters 556
_refine_ls_number_reflns 7544
_refine_ls_number_restraints 2
_refine_ls_restrained_S_all 1.022
_refine_ls_R_factor_all 0.1191
_refine_ls_R_factor_gt 0.0639
_refine_ls_shift/su_max 0.000
_refine_ls_shift/su_mean 0.000
_refine_ls_structure_factor_coef Fsqd
_refine_ls_weighting_details 'calc w=1/[\s^2^(Fo^2^)+(0.1099P)^2^+0.3613P] where P=(Fo^2^+2Fc^2^)/3'
_refine_ls_weighting_scheme calc
_refine_ls_wR_factor_gt 0.1694
_refine_ls_wR_factor_ref 0.2055
_reflns_number_gt 4375
_reflns_number_total 7544
_reflns_threshold_expression >2sigma(I)
_cod_data_source_file c2dt30826f.txt
_cod_data_source_block 1
_cod_depositor_comments
;
The following automatic conversions were performed:

'_symmetry_cell_setting' value 'Monoclinic' changed to 'monoclinic'
according to
/usr/data/users/saulius/automatic-downloads/retrospective/RSC/lib/dictionaries/cif_core.dic
dictionary named 'cif_core.dic' version 2.4.2 from 2011-04-26.

Automatic conversion script
Id: cif_fix_values 2281 2013-09-26 08:29:07Z andrius 

The following automatic conversions were performed:

'_exptl_absorpt_correction_type' value 'multi-scans' was replaced
with the value 'multi-scan' as specified in the replacement file
'src/cod-tools/trunk/data/replacement-values/replacement_values.lst'.

Automatic conversion script
Id: cif_fix_values 5376 2017-05-30 11:51:03Z andrius 
;
_cod_original_sg_symbol_H-M 'P 21/c'
_cod_database_code 7030233

loop_
_symmetry_equiv_pos_as_xyz
'x, y, z'
'-x, y+1/2, -z+1/2'
'-x, -y, -z'
'x, -y-1/2, z-1/2'

loop_
_atom_site_label
_atom_site_type_symbol
_atom_site_fract_x
_atom_site_fract_y
_atom_site_fract_z
_atom_site_U_iso_or_equiv
_atom_site_adp_type
_atom_site_occupancy
_atom_site_symmetry_multiplicity
_atom_site_calc_flag
_atom_site_refinement_flags
C13 C 0.8948(5) 0.48171(16) 0.6755(4) 0.0498(12) Uani 1 1 d .
C14 C 0.9484(5) 0.43374(18) 0.6612(4) 0.0570(13) Uani 1 1 d .
H14 H 0.9410 0.4178 0.5988 0.068 Uiso 1 1 calc R
C15 C 1.0149(5) 0.40916(17) 0.7429(4) 0.0572(14) Uani 1 1 d .
H15 H 1.0586 0.3779 0.7337 0.069 Uiso 1 1 calc R
C16 C 1.0162(5) 0.43072(18) 0.8355(4) 0.0553(13) Uani 1 1 d .
C17 C 0.9616(5) 0.47800(18) 0.8474(4) 0.0613(14) Uani 1 1 d .
H17 H 0.9652 0.4933 0.9103 0.074 Uiso 1 1 calc R
C18 C 0.9014(5) 0.50347(18) 0.7683(3) 0.0578(14) Uani 1 1 d .
H18 H 0.8643 0.5361 0.7776 0.069 Uiso 1 1 calc R
C19 C 1.0772(6) 0.40363(18) 0.9237(4) 0.0591(14) Uani 1 1 d .
C20 C 0.7473(4) 0.64487(15) 0.5064(3) 0.0362(10) Uani 1 1 d .
C21 C 0.7271(4) 0.66859(15) 0.4166(3) 0.0433(11) Uani 1 1 d .
H21 H 0.7191 0.6486 0.3585 0.052 Uiso 1 1 calc R
C22 C 0.7188(5) 0.72133(16) 0.4119(3) 0.0458(11) Uani 1 1 d .
H22 H 0.7044 0.7370 0.3496 0.055 Uiso 1 1 calc R
C23 C 0.7478(4) 0.72892(15) 0.5770(3) 0.0395(10) Uani 1 1 d .
H23 H 0.7549 0.7499 0.6338 0.047 Uiso 1 1 calc R
C24 C 0.7566(4) 0.67622(15) 0.5884(3) 0.0419(11) Uani 1 1 d .
H24 H 0.7690 0.6616 0.6518 0.050 Uiso 1 1 calc R
C33 C -0.2002(4) 0.17269(15) 0.4770(3) 0.0433(11) Uani 1 1 d .
H33 H -0.1615 0.1518 0.4313 0.052 Uiso 1 1 calc R
C34 C -0.2652(4) 0.15025(15) 0.5492(3) 0.0421(11) Uani 1 1 d .
C35 C -0.3197(4) 0.18183(15) 0.6136(3) 0.0434(11) Uani 1 1 d .
H35 H -0.3663 0.1674 0.6630 0.052 Uiso 1 1 calc R
C36 C -0.3068(4) 0.23497(15) 0.6069(3) 0.0371(10) Uani 1 1 d .
C37 C -0.3645(4) 0.27052(14) 0.6762(3) 0.0371(10) Uani 1 1 d .
C38 C -0.4106(5) 0.25225(16) 0.7600(4) 0.0502(12) Uani 1 1 d .
H38 H -0.4020 0.2167 0.7752 0.060 Uiso 1 1 calc R
C39 C -0.4687(4) 0.28393(16) 0.8224(3) 0.0469(11) Uani 1 1 d .
H39 H -0.4995 0.2700 0.8798 0.056 Uiso 1 1 calc R
C40 C -0.4827(4) 0.33558(15) 0.8026(3) 0.0414(10) Uani 1 1 d .
C41 C -0.4313(6) 0.35453(17) 0.7208(4) 0.0642(16) Uani 1 1 d .
H41 H -0.4368 0.3903 0.7073 0.077 Uiso 1 1 calc R
C42 C -0.3723(5) 0.32303(16) 0.6584(4) 0.0594(15) Uani 1 1 d .
H42 H -0.3370 0.3372 0.6031 0.071 Uiso 1 1 calc R
C43 C -0.5555(5) 0.36831(17) 0.8674(4) 0.0537(13) Uani 1 1 d .
C44 C -0.2774(4) 0.09330(15) 0.5599(4) 0.0450(11) Uani 1 1 d .
C45 C -0.2666(5) 0.07198(17) 0.6531(4) 0.0596(14) Uani 1 1 d .
H45 H -0.2462 0.0931 0.7085 0.072 Uiso 1 1 calc R
C46 C -0.2858(6) 0.01999(19) 0.6642(4) 0.0691(17) Uani 1 1 d .
H46 H -0.2790 0.0053 0.7277 0.083 Uiso 1 1 calc R
C47 C -0.3156(6) 0.00862(19) 0.4988(4) 0.0752(18) Uani 1 1 d .
H47 H -0.3302 -0.0138 0.4445 0.090 Uiso 1 1 calc R
C48 C -0.2968(6) 0.06062(18) 0.4830(4) 0.0672(16) Uani 1 1 d .
H48 H -0.2976 0.0734 0.4182 0.081 Uiso 1 1 calc R
N1 N 0.7298(3) 0.75173(12) 0.4907(2) 0.0355(8) Uani 1 1 d .
N3 N -0.3137(4) -0.00996(15) 0.5866(4) 0.0652(13) Uani 1 1 d D
N4 N -0.2444(3) 0.25687(12) 0.5369(3) 0.0396(8) Uani 1 1 d .
O5 O 1.0529(4) 0.42385(14) 1.0063(3) 0.0780(12) Uani 1 1 d .
O6 O 1.1393(3) 0.36561(14) 0.9120(3) 0.0669(10) Uani 1 1 d .
O7 O -0.5843(3) 0.34993(11) 0.9468(2) 0.0505(8) Uani 1 1 d .
O8 O -0.5858(4) 0.41247(12) 0.8363(3) 0.0867(14) Uani 1 1 d .
H4A H 0.033(7) 0.397(2) 0.106(3) 0.130 Uiso 1 1 d D
H3A H -0.338(7) -0.0436(12) 0.575(5) 0.130 Uiso 1 1 d D
C1 C 0.3708(4) 0.38021(15) 0.1867(3) 0.0376(10) Uani 1 1 d .
C2 C 0.4418(4) 0.41079(15) 0.2654(3) 0.0360(9) Uani 1 1 d .
C3 C 0.5250(4) 0.38835(15) 0.3353(3) 0.0418(11) Uani 1 1 d .
H3 H 0.5305 0.3519 0.3394 0.050 Uiso 1 1 calc R
C4 C 0.6002(4) 0.41825(15) 0.3993(3) 0.0415(10) Uani 1 1 d .
H4 H 0.6582 0.4021 0.4455 0.050 Uiso 1 1 calc R
C5 C 0.5917(4) 0.47140(14) 0.3969(3) 0.0343(9) Uani 1 1 d .
C6 C 0.5018(5) 0.49324(16) 0.3319(4) 0.0538(13) Uani 1 1 d .
H6 H 0.4898 0.5295 0.3323 0.065 Uiso 1 1 calc R
C7 C 0.4291(5) 0.46330(16) 0.2665(4) 0.0545(13) Uani 1 1 d .
H7 H 0.3693 0.4793 0.2216 0.065 Uiso 1 1 calc R
C8 C 0.6771(4) 0.50390(14) 0.4617(3) 0.0362(10) Uani 1 1 d .
C9 C 0.6759(4) 0.55724(14) 0.4514(3) 0.0384(10) Uani 1 1 d .
H9 H 0.6240 0.5729 0.4005 0.046 Uiso 1 1 calc R
C10 C 0.7506(4) 0.58747(15) 0.5156(3) 0.0384(10) Uani 1 1 d .
C11 C 0.8242(4) 0.56274(15) 0.5882(3) 0.0447(11) Uani 1 1 d .
H11 H 0.8761 0.5821 0.6340 0.054 Uiso 1 1 calc R
C12 C 0.8221(4) 0.50888(15) 0.5939(3) 0.0437(11) Uani 1 1 d .
C25 C 0.0378(4) 0.33439(16) 0.1677(3) 0.0422(11) Uani 1 1 d .
C26 C -0.0201(4) 0.30717(16) 0.2471(3) 0.0408(10) Uani 1 1 d .
C27 C -0.0757(5) 0.33349(16) 0.3202(4) 0.0516(12) Uani 1 1 d .
H27 H -0.0773 0.3700 0.3194 0.062 Uiso 1 1 calc R
C28 C -0.1283(5) 0.30742(16) 0.3934(4) 0.0494(12) Uani 1 1 d .
H28 H -0.1655 0.3261 0.4430 0.059 Uiso 1 1 calc R
C29 C -0.1279(4) 0.25338(16) 0.3958(3) 0.0419(10) Uani 1 1 d .
C30 C -0.0701(4) 0.22774(17) 0.3231(3) 0.0477(12) Uani 1 1 d .
H30 H -0.0668 0.1912 0.3242 0.057 Uiso 1 1 calc R
C31 C -0.0176(4) 0.25394(16) 0.2495(3) 0.0448(11) Uani 1 1 d .
H31 H 0.0206 0.2354 0.2002 0.054 Uiso 1 1 calc R
C32 C -0.1918(4) 0.22599(15) 0.4721(3) 0.0387(10) Uani 1 1 d .
N2 N 0.7507(3) 0.47997(12) 0.5303(3) 0.0405(9) Uani 1 1 d .
O1 O 0.3025(3) 0.40405(11) 0.1233(2) 0.0506(8) Uani 1 1 d .
O2 O 0.3815(3) 0.33265(10) 0.1842(2) 0.0498(8) Uani 1 1 d .
O3 O 0.0999(3) 0.31152(11) 0.1102(2) 0.0512(8) Uani 1 1 d .
O4 O 0.0163(3) 0.38334(12) 0.1633(2) 0.0557(9) Uani 1 1 d D
Mn1 Mn 0.26072(6) 0.33729(2) 0.02941(5) 0.0354(2) Uani 1 1 d .

loop_
_atom_site_aniso_label
_atom_site_aniso_U_11
_atom_site_aniso_U_22
_atom_site_aniso_U_33
_atom_site_aniso_U_23
_atom_site_aniso_U_13
_atom_site_aniso_U_12
C13 0.058(3) 0.033(2) 0.055(3) 0.010(2) -0.015(2) -0.005(2)
C14 0.066(3) 0.045(3) 0.059(3) 0.014(2) 0.001(3) 0.008(2)
C15 0.067(3) 0.036(3) 0.069(4) 0.019(3) 0.012(3) 0.013(2)
C16 0.053(3) 0.049(3) 0.061(3) 0.013(3) -0.013(2) -0.008(2)
C17 0.082(4) 0.045(3) 0.053(3) 0.006(2) -0.020(3) -0.004(3)
C18 0.076(4) 0.046(3) 0.047(3) 0.004(2) -0.023(3) -0.002(2)
C19 0.084(4) 0.034(3) 0.057(3) 0.010(2) -0.003(3) -0.011(3)
C20 0.040(2) 0.027(2) 0.039(2) 0.0018(18) -0.0131(19) -0.0033(17)
C21 0.063(3) 0.030(2) 0.035(3) -0.0001(19) -0.008(2) -0.004(2)
C22 0.066(3) 0.033(2) 0.036(3) 0.007(2) -0.012(2) -0.006(2)
C23 0.054(3) 0.032(2) 0.032(2) -0.0023(19) -0.003(2) -0.0070(19)
C24 0.061(3) 0.028(2) 0.034(3) 0.0049(18) -0.013(2) -0.0017(19)
C33 0.040(2) 0.035(2) 0.055(3) -0.008(2) 0.004(2) 0.0051(19)
C34 0.038(3) 0.029(2) 0.060(3) -0.006(2) 0.010(2) -0.0033(18)
C35 0.039(2) 0.029(2) 0.063(3) -0.006(2) 0.014(2) -0.0008(19)
C36 0.031(2) 0.029(2) 0.052(3) -0.0057(19) 0.0022(19) 0.0028(17)
C37 0.039(2) 0.026(2) 0.046(3) -0.0020(19) 0.004(2) 0.0035(17)
C38 0.061(3) 0.026(2) 0.066(3) -0.002(2) 0.021(3) -0.004(2)
C39 0.055(3) 0.033(2) 0.054(3) 0.000(2) 0.016(2) 0.000(2)
C40 0.051(3) 0.031(2) 0.043(3) 0.001(2) 0.004(2) 0.0063(19)
C41 0.106(5) 0.026(2) 0.066(3) 0.014(2) 0.040(3) 0.023(3)
C42 0.095(4) 0.033(2) 0.054(3) 0.011(2) 0.034(3) 0.014(3)
C43 0.067(3) 0.035(3) 0.062(3) 0.006(2) 0.020(3) 0.009(2)
C44 0.044(3) 0.028(2) 0.066(3) -0.010(2) 0.022(2) -0.0037(19)
C45 0.077(4) 0.033(2) 0.072(4) -0.008(2) 0.026(3) -0.014(2)
C46 0.092(4) 0.043(3) 0.078(4) -0.007(3) 0.042(3) -0.014(3)
C47 0.128(6) 0.037(3) 0.062(4) -0.020(3) 0.016(4) -0.016(3)
C48 0.106(5) 0.038(3) 0.059(3) -0.007(2) 0.019(3) -0.003(3)
N1 0.047(2) 0.0284(17) 0.0304(19) 0.0010(15) -0.0041(15) -0.0044(15)
N3 0.076(3) 0.036(2) 0.089(4) -0.016(2) 0.040(3) -0.016(2)
N4 0.042(2) 0.0316(18) 0.046(2) -0.0044(16) 0.0048(17) -0.0007(15)
O5 0.118(3) 0.058(2) 0.055(2) 0.0136(19) -0.016(2) -0.006(2)
O6 0.061(2) 0.063(2) 0.075(3) 0.019(2) -0.0078(19) 0.0063(19)
O7 0.056(2) 0.0510(19) 0.0465(19) 0.0067(16) 0.0149(16) 0.0119(15)
O8 0.137(4) 0.0363(19) 0.096(3) 0.0185(19) 0.065(3) 0.036(2)
C1 0.046(3) 0.031(2) 0.036(2) -0.0034(19) 0.005(2) 0.0025(19)
C2 0.041(2) 0.030(2) 0.037(2) -0.0046(18) -0.0005(19) -0.0048(18)
C3 0.064(3) 0.0195(19) 0.042(3) -0.0036(18) -0.001(2) 0.0034(19)
C4 0.059(3) 0.028(2) 0.036(2) -0.0034(19) -0.005(2) 0.004(2)
C5 0.049(3) 0.0230(19) 0.030(2) -0.0011(16) -0.0036(19) -0.0005(17)
C6 0.068(3) 0.022(2) 0.067(3) -0.001(2) -0.021(3) 0.000(2)
C7 0.064(3) 0.031(2) 0.063(3) 0.005(2) -0.025(3) 0.004(2)
C8 0.051(3) 0.026(2) 0.030(2) -0.0007(17) -0.0046(19) 0.0009(18)
C9 0.054(3) 0.029(2) 0.030(2) 0.0025(18) -0.011(2) 0.0023(19)
C10 0.049(3) 0.028(2) 0.036(2) 0.0023(18) -0.0107(19) -0.0020(18)
C11 0.061(3) 0.029(2) 0.041(3) 0.0030(19) -0.018(2) -0.003(2)
C12 0.058(3) 0.029(2) 0.042(3) 0.0068(19) -0.012(2) 0.005(2)
C25 0.039(2) 0.031(2) 0.055(3) -0.003(2) -0.006(2) -0.0035(19)
C26 0.040(3) 0.038(2) 0.045(3) 0.000(2) 0.006(2) -0.0021(19)
C27 0.065(3) 0.028(2) 0.063(3) -0.005(2) 0.013(3) -0.005(2)
C28 0.058(3) 0.037(2) 0.056(3) -0.006(2) 0.022(2) -0.002(2)
C29 0.044(3) 0.037(2) 0.045(3) -0.001(2) 0.005(2) 0.0011(19)
C30 0.057(3) 0.034(2) 0.054(3) -0.002(2) 0.014(2) 0.000(2)
C31 0.048(3) 0.038(2) 0.050(3) -0.008(2) 0.007(2) -0.001(2)
C32 0.036(2) 0.034(2) 0.046(3) -0.001(2) 0.0031(19) -0.0015(18)
N2 0.058(2) 0.0227(16) 0.039(2) -0.0013(15) -0.0076(17) 0.0043(16)
O1 0.061(2) 0.0364(17) 0.052(2) -0.0016(15) -0.0114(16) -0.0019(15)
O2 0.065(2) 0.0339(17) 0.0487(19) -0.0099(14) -0.0087(16) 0.0013(14)
O3 0.054(2) 0.0386(17) 0.063(2) -0.0033(16) 0.0161(17) -0.0028(15)
O4 0.071(2) 0.0392(19) 0.059(2) 0.0026(16) 0.0171(18) -0.0026(16)
Mn1 0.0431(4) 0.0258(3) 0.0365(4) -0.0031(3) -0.0024(3) 0.0042(3)

loop_
_atom_type_symbol
_atom_type_description
_atom_type_scat_dispersion_real
_atom_type_scat_dispersion_imag
_atom_type_scat_source
C C 0.0033 0.0016 'International Tables Vol C Tables 4.2.6.8 and 6.1.1.4'
H H 0.0000 0.0000 'International Tables Vol C Tables 4.2.6.8 and 6.1.1.4'
N N 0.0061 0.0033 'International Tables Vol C Tables 4.2.6.8 and 6.1.1.4'
O O 0.0106 0.0060 'International Tables Vol C Tables 4.2.6.8 and 6.1.1.4'
Mn Mn 0.3368 0.7283 'International Tables Vol C Tables 4.2.6.8 and 6.1.1.4'

loop_
_geom_angle_atom_site_label_1
_geom_angle_atom_site_label_2
_geom_angle_atom_site_label_3
_geom_angle
_geom_angle_site_symmetry_1
_geom_angle_site_symmetry_3
C18 C13 C14 120.1(4) . .
C18 C13 C12 118.8(4) . .
C14 C13 C12 121.0(4) . .
C13 C14 C15 118.3(5) . .
C13 C14 H14 120.8 . .
C15 C14 H14 120.8 . .
C16 C15 C14 120.4(4) . .
C16 C15 H15 119.8 . .
C14 C15 H15 119.8 . .
C17 C16 C15 119.7(5) . .
C17 C16 C19 118.9(5) . .
C15 C16 C19 121.4(5) . .
C16 C17 C18 120.5(5) . .
C16 C17 H17 119.7 . .
C18 C17 H17 119.7 . .
C17 C18 C13 120.7(5) . .
C17 C18 H18 119.6 . .
C13 C18 H18 119.6 . .
O6 C19 O5 126.8(5) . .
O6 C19 C16 118.9(5) . .
O5 C19 C16 114.3(5) . .
C21 C20 C24 117.4(4) . .
C21 C20 C10 121.4(4) . .
C24 C20 C10 121.1(4) . .
C22 C21 C20 119.5(4) . .
C22 C21 H21 120.3 . .
C20 C21 H21 120.3 . .
N1 C22 C21 123.3(4) . .
N1 C22 H22 118.3 . .
C21 C22 H22 118.3 . .
N1 C23 C24 123.3(4) . .
N1 C23 H23 118.4 . .
C24 C23 H23 118.4 . .
C23 C24 C20 119.4(4) . .
C23 C24 H24 120.3 . .
C20 C24 H24 120.3 . .
C34 C33 C32 119.5(4) . .
C34 C33 H33 120.3 . .
C32 C33 H33 120.3 . .
C35 C34 C33 118.3(4) . .
C35 C34 C44 119.0(4) . .
C33 C34 C44 122.7(4) . .
C34 C35 C36 120.1(4) . .
C34 C35 H35 119.9 . .
C36 C35 H35 119.9 . .
N4 C36 C35 121.7(4) . .
N4 C36 C37 116.7(3) . .
C35 C36 C37 121.5(4) . .
C38 C37 C42 117.9(4) . .
C38 C37 C36 121.0(4) . .
C42 C37 C36 121.2(4) . .
C37 C38 C39 121.8(4) . .
C37 C38 H38 119.1 . .
C39 C38 H38 119.1 . .
C38 C39 C40 120.6(4) . .
C38 C39 H39 119.7 . .
C40 C39 H39 119.7 . .
C39 C40 C41 117.7(4) . .
C39 C40 C43 119.5(4) . .
C41 C40 C43 122.8(4) . .
C42 C41 C40 121.9(4) . .
C42 C41 H41 119.1 . .
C40 C41 H41 119.1 . .
C41 C42 C37 120.0(4) . .
C41 C42 H42 120.0 . .
C37 C42 H42 120.0 . .
O7 C43 O8 124.7(4) . .
O7 C43 C40 118.6(4) . .
O8 C43 C40 116.7(4) . .
C48 C44 C45 117.6(4) . .
C48 C44 C34 123.5(5) . .
C45 C44 C34 118.9(4) . .
C46 C45 C44 119.4(5) . .
C46 C45 H45 120.3 . .
C44 C45 H45 120.3 . .
N3 C46 C45 120.6(5) . .
N3 C46 H46 119.7 . .
C45 C46 H46 119.7 . .
N3 C47 C48 121.1(5) . .
N3 C47 H47 119.4 . .
C48 C47 H47 119.4 . .
C44 C48 C47 120.2(5) . .
C44 C48 H48 119.9 . .
C47 C48 H48 119.9 . .
C23 N1 C22 117.2(3) . .
C23 N1 Mn1 123.3(3) . 2_655
C22 N1 Mn1 119.2(3) . 2_655
C47 N3 C46 120.8(4) . .
C47 N3 H3A 102(4) . .
C46 N3 H3A 137(4) . .
C36 N4 C32 118.5(3) . .
C19 O6 Mn1 119.5(4) . 1_656
C43 O7 Mn1 141.9(3) . 1_456
O2 C1 O1 121.4(4) . .
O2 C1 C2 120.4(4) . .
O1 C1 C2 118.2(4) . .
O2 C1 Mn1 65.8(2) . .
O1 C1 Mn1 55.9(2) . .
C2 C1 Mn1 170.8(3) . .
C7 C2 C3 118.0(4) . .
C7 C2 C1 119.4(4) . .
C3 C2 C1 122.5(4) . .
C4 C3 C2 120.9(4) . .
C4 C3 H3 119.5 . .
C2 C3 H3 119.5 . .
C3 C4 C5 120.8(4) . .
C3 C4 H4 119.6 . .
C5 C4 H4 119.6 . .
C6 C5 C4 117.8(4) . .
C6 C5 C8 121.1(3) . .
C4 C5 C8 121.1(4) . .
C7 C6 C5 121.1(4) . .
C7 C6 H6 119.4 . .
C5 C6 H6 119.4 . .
C2 C7 C6 121.1(4) . .
C2 C7 H7 119.5 . .
C6 C7 H7 119.5 . .
N2 C8 C9 122.4(4) . .
N2 C8 C5 117.3(3) . .
C9 C8 C5 120.3(4) . .
C10 C9 C8 120.0(4) . .
C10 C9 H9 120.0 . .
C8 C9 H9 120.0 . .
C11 C10 C9 117.6(4) . .
C11 C10 C20 122.3(4) . .
C9 C10 C20 120.1(4) . .
C10 C11 C12 119.7(4) . .
C10 C11 H11 120.2 . .
C12 C11 H11 120.2 . .
N2 C12 C11 122.2(4) . .
N2 C12 C13 117.4(4) . .
C11 C12 C13 120.3(4) . .
O3 C25 O4 123.4(4) . .
O3 C25 C26 121.6(4) . .
O4 C25 C26 114.9(4) . .
C31 C26 C27 118.9(4) . .
C31 C26 C25 119.2(4) . .
C27 C26 C25 121.9(4) . .
C28 C27 C26 120.8(4) . .
C28 C27 H27 119.6 . .
C26 C27 H27 119.6 . .
C27 C28 C29 120.7(4) . .
C27 C28 H28 119.6 . .
C29 C28 H28 119.6 . .
C30 C29 C28 117.7(4) . .
C30 C29 C32 122.5(4) . .
C28 C29 C32 119.8(4) . .
C31 C30 C29 121.6(4) . .
C31 C30 H30 119.2 . .
C29 C30 H30 119.2 . .
C30 C31 C26 120.2(4) . .
C30 C31 H31 119.9 . .
C26 C31 H31 119.9 . .
N4 C32 C33 121.8(4) . .
N4 C32 C29 114.9(3) . .
C33 C32 C29 123.3(4) . .
C8 N2 C12 118.2(3) . .
C1 O1 Mn1 95.7(2) . .
C1 O2 Mn1 86.0(3) . .
C25 O3 Mn1 131.0(3) . .
C25 O4 H4A 113(5) . .
O7 Mn1 O6 89.86(13) 1_654 1_454
O7 Mn1 O1 93.50(13) 1_654 .
O6 Mn1 O1 104.93(13) 1_454 .
O7 Mn1 O3 171.33(11) 1_654 .
O6 Mn1 O3 91.84(13) 1_454 .
O1 Mn1 O3 94.27(12) . .
O7 Mn1 N1 92.44(12) 1_654 2_645
O6 Mn1 N1 106.33(14) 1_454 2_645
O1 Mn1 N1 148.17(12) . 2_645
O3 Mn1 N1 78.92(12) . 2_645
O7 Mn1 O2 95.33(12) 1_654 .
O6 Mn1 O2 160.85(13) 1_454 .
O1 Mn1 O2 56.43(10) . .
O3 Mn1 O2 85.79(12) . .
N1 Mn1 O2 91.88(11) 2_645 .
O7 Mn1 C1 93.19(13) 1_654 .
O6 Mn1 C1 133.33(14) 1_454 .
O1 Mn1 C1 28.41(11) . .
O3 Mn1 C1 91.82(13) . .
N1 Mn1 C1 120.02(12) 2_645 .
O2 Mn1 C1 28.14(10) . .

loop_
_geom_bond_atom_site_label_1
_geom_bond_atom_site_label_2
_geom_bond_distance
_geom_bond_site_symmetry_2
C13 C18 1.392(6) .
C13 C14 1.393(6) .
C13 C12 1.491(6) .
C14 C15 1.431(7) .
C14 H14 0.9500 .
C15 C16 1.390(7) .
C15 H15 0.9500 .
C16 C17 1.376(7) .
C16 C19 1.506(7) .
C17 C18 1.387(6) .
C17 H17 0.9500 .
C18 H18 0.9500 .
C19 O6 1.209(6) .
C19 O5 1.295(6) .
C20 C21 1.381(6) .
C20 C24 1.387(6) .
C20 C10 1.498(5) .
C21 C22 1.375(6) .
C21 H21 0.9500 .
C22 N1 1.338(5) .
C22 H22 0.9500 .
C23 N1 1.326(5) .
C23 C24 1.381(5) .
C23 H23 0.9500 .
C24 H24 0.9500 .
C33 C34 1.385(6) .
C33 C32 1.390(6) .
C33 H33 0.9500 .
C34 C35 1.371(6) .
C34 C44 1.494(6) .
C35 C36 1.392(5) .
C35 H35 0.9500 .
C36 N4 1.342(5) .
C36 C37 1.495(6) .
C37 C38 1.373(6) .
C37 C42 1.388(6) .
C38 C39 1.373(6) .
C38 H38 0.9500 .
C39 C40 1.376(5) .
C39 H39 0.9500 .
C40 C41 1.381(6) .
C40 C43 1.494(6) .
C41 C42 1.375(6) .
C41 H41 0.9500 .
C42 H42 0.9500 .
C43 O7 1.252(5) .
C43 O8 1.258(5) .
C44 C48 1.359(6) .
C44 C45 1.392(7) .
C45 C46 1.377(6) .
C45 H45 0.9500 .
C46 N3 1.335(7) .
C46 H46 0.9500 .
C47 N3 1.298(7) .
C47 C48 1.386(7) .
C47 H47 0.9500 .
C48 H48 0.9500 .
N1 Mn1 2.244(3) 2_655
N3 H3A 0.92(2) .
N4 C32 1.354(5) .
O6 Mn1 2.122(3) 1_656
O7 Mn1 2.110(3) 1_456
C1 O2 1.242(4) .
C1 O1 1.256(5) .
C1 C2 1.499(6) .
C1 Mn1 2.628(4) .
C2 C7 1.372(6) .
C2 C3 1.386(6) .
C3 C4 1.383(6) .
C3 H3 0.9500 .
C4 C5 1.385(5) .
C4 H4 0.9500 .
C5 C6 1.382(6) .
C5 C8 1.487(5) .
C6 C7 1.381(6) .
C6 H6 0.9500 .
C7 H7 0.9500 .
C8 N2 1.334(5) .
C8 C9 1.394(5) .
C9 C10 1.387(5) .
C9 H9 0.9500 .
C10 C11 1.379(5) .
C11 C12 1.403(5) .
C11 H11 0.9500 .
C12 N2 1.344(5) .
C25 O3 1.226(5) .
C25 O4 1.293(5) .
C25 C26 1.478(6) .
C26 C31 1.384(6) .
C26 C27 1.388(6) .
C27 C28 1.371(6) .
C27 H27 0.9500 .
C28 C29 1.405(6) .
C28 H28 0.9500 .
C29 C30 1.386(6) .
C29 C32 1.480(6) .
C30 C31 1.376(6) .
C30 H30 0.9500 .
C31 H31 0.9500 .
O1 Mn1 2.187(3) .
O2 Mn1 2.403(3) .
O3 Mn1 2.225(3) .
O4 H4A 0.90(2) .
Mn1 O7 2.110(3) 1_654
Mn1 O6 2.122(3) 1_454
Mn1 N1 2.244(3) 2_645

loop_
_geom_hbond_atom_site_label_D
_geom_hbond_atom_site_label_H
_geom_hbond_atom_site_label_A
_geom_hbond_distance_DH
_geom_hbond_distance_HA
_geom_hbond_distance_DA
_geom_hbond_angle_DHA
_geom_hbond_site_symmetry_A
O4 H4A O5 0.90(2) 1.57(2) 2.461(5) 175(8) 1_454
N3 H3A O8 0.92(2) 1.90(6) 2.555(5) 126(6) 2_446

loop_
_geom_torsion_atom_site_label_1
_geom_torsion_atom_site_label_2
_geom_torsion_atom_site_label_3
_geom_torsion_atom_site_label_4
_geom_torsion
_geom_torsion_site_symmetry_4
C18 C13 C14 C15 -3.1(7) .
C12 C13 C14 C15 -178.8(4) .
C13 C14 C15 C16 5.6(7) .
C14 C15 C16 C17 -5.2(8) .
C14 C15 C16 C19 175.3(5) .
C15 C16 C17 C18 2.4(8) .
C19 C16 C17 C18 -178.2(5) .
C16 C17 C18 C13 0.1(8) .
C14 C13 C18 C17 0.3(8) .
C12 C13 C18 C17 176.1(5) .
C17 C16 C19 O6 -170.3(5) .
C15 C16 C19 O6 9.2(8) .
C17 C16 C19 O5 11.6(7) .
C15 C16 C19 O5 -168.9(5) .
C24 C20 C21 C22 0.8(7) .
C10 C20 C21 C22 176.9(4) .
C20 C21 C22 N1 0.3(7) .
N1 C23 C24 C20 0.4(7) .
C21 C20 C24 C23 -1.1(6) .
C10 C20 C24 C23 -177.3(4) .
C32 C33 C34 C35 0.1(7) .
C32 C33 C34 C44 -179.4(4) .
C33 C34 C35 C36 -1.3(7) .
C44 C34 C35 C36 178.2(4) .
C34 C35 C36 N4 1.7(7) .
C34 C35 C36 C37 -179.8(4) .
N4 C36 C37 C38 -168.3(4) .
C35 C36 C37 C38 13.1(7) .
N4 C36 C37 C42 11.1(6) .
C35 C36 C37 C42 -167.5(5) .
C42 C37 C38 C39 3.3(7) .
C36 C37 C38 C39 -177.2(4) .
C37 C38 C39 C40 0.0(8) .
C38 C39 C40 C41 -3.0(7) .
C38 C39 C40 C43 175.0(5) .
C39 C40 C41 C42 2.6(8) .
C43 C40 C41 C42 -175.3(5) .
C40 C41 C42 C37 0.7(9) .
C38 C37 C42 C41 -3.7(8) .
C36 C37 C42 C41 176.9(5) .
C39 C40 C43 O7 11.6(7) .
C41 C40 C43 O7 -170.5(5) .
C39 C40 C43 O8 -166.8(5) .
C41 C40 C43 O8 11.0(8) .
C35 C34 C44 C48 140.4(5) .
C33 C34 C44 C48 -40.1(7) .
C35 C34 C44 C45 -40.5(6) .
C33 C34 C44 C45 138.9(5) .
C48 C44 C45 C46 -5.1(7) .
C34 C44 C45 C46 175.8(5) .
C44 C45 C46 N3 0.4(8) .
C45 C44 C48 C47 5.3(8) .
C34 C44 C48 C47 -175.6(5) .
N3 C47 C48 C44 -0.8(10) .
C24 C23 N1 C22 0.6(6) .
C24 C23 N1 Mn1 -172.1(3) 2_655
C21 C22 N1 C23 -1.0(7) .
C21 C22 N1 Mn1 172.0(4) 2_655
C48 C47 N3 C46 -4.2(10) .
C45 C46 N3 C47 4.3(9) .
C35 C36 N4 C32 -0.8(6) .
C37 C36 N4 C32 -179.4(4) .
O5 C19 O6 Mn1 -16.8(8) 1_656
C16 C19 O6 Mn1 165.3(3) 1_656
O8 C43 O7 Mn1 51.4(9) 1_456
C40 C43 O7 Mn1 -126.9(4) 1_456
O2 C1 C2 C7 179.7(4) .
O1 C1 C2 C7 0.7(6) .
Mn1 C1 C2 C7 49(2) .
O2 C1 C2 C3 2.7(7) .
O1 C1 C2 C3 -176.3(4) .
Mn1 C1 C2 C3 -127.6(18) .
C7 C2 C3 C4 -5.0(7) .
C1 C2 C3 C4 172.0(4) .
C2 C3 C4 C5 1.8(7) .
C3 C4 C5 C6 3.1(7) .
C3 C4 C5 C8 -176.5(4) .
C4 C5 C6 C7 -4.8(7) .
C8 C5 C6 C7 174.9(5) .
C3 C2 C7 C6 3.4(7) .
C1 C2 C7 C6 -173.7(5) .
C5 C6 C7 C2 1.5(8) .
C6 C5 C8 N2 172.0(4) .
C4 C5 C8 N2 -8.3(6) .
C6 C5 C8 C9 -6.2(6) .
C4 C5 C8 C9 173.5(4) .
N2 C8 C9 C10 -1.8(7) .
C5 C8 C9 C10 176.3(4) .
C8 C9 C10 C11 0.0(7) .
C8 C9 C10 C20 -178.5(4) .
C21 C20 C10 C11 148.5(5) .
C24 C20 C10 C11 -35.5(7) .
C21 C20 C10 C9 -33.1(6) .
C24 C20 C10 C9 142.9(4) .
C9 C10 C11 C12 0.6(7) .
C20 C10 C11 C12 179.1(4) .
C10 C11 C12 N2 0.4(7) .
C10 C11 C12 C13 -176.1(5) .
C18 C13 C12 N2 -138.9(5) .
C14 C13 C12 N2 36.8(7) .
C18 C13 C12 C11 37.8(7) .
C14 C13 C12 C11 -146.4(5) .
O3 C25 C26 C31 -8.2(7) .
O4 C25 C26 C31 171.0(4) .
O3 C25 C26 C27 171.0(4) .
O4 C25 C26 C27 -9.9(6) .
C31 C26 C27 C28 -0.5(7) .
C25 C26 C27 C28 -179.7(4) .
C26 C27 C28 C29 -0.4(8) .
C27 C28 C29 C30 1.4(7) .
C27 C28 C29 C32 -176.4(5) .
C28 C29 C30 C31 -1.6(7) .
C32 C29 C30 C31 176.1(4) .
C29 C30 C31 C26 0.7(7) .
C27 C26 C31 C30 0.4(7) .
C25 C26 C31 C30 179.6(4) .
C36 N4 C32 C33 -0.5(6) .
C36 N4 C32 C29 178.4(4) .
C34 C33 C32 N4 0.8(7) .
C34 C33 C32 C29 -178.0(4) .
C30 C29 C32 N4 -179.3(4) .
C28 C29 C32 N4 -1.7(6) .
C30 C29 C32 C33 -0.5(7) .
C28 C29 C32 C33 177.2(4) .
C9 C8 N2 C12 2.8(6) .
C5 C8 N2 C12 -175.4(4) .
C11 C12 N2 C8 -2.1(7) .
C13 C12 N2 C8 174.5(4) .
O2 C1 O1 Mn1 -7.3(5) .
C2 C1 O1 Mn1 171.7(3) .
O1 C1 O2 Mn1 6.6(4) .
C2 C1 O2 Mn1 -172.3(4) .
O4 C25 O3 Mn1 31.1(7) .
C26 C25 O3 Mn1 -149.8(3) .
C1 O1 Mn1 O7 -90.2(3) 1_654
C1 O1 Mn1 O6 179.0(3) 1_454
C1 O1 Mn1 O3 85.9(3) .
C1 O1 Mn1 N1 10.1(4) 2_645
C1 O1 Mn1 O2 3.8(2) .
C25 O3 Mn1 O7 171.1(7) 1_654
C25 O3 Mn1 O6 -87.6(4) 1_454
C25 O3 Mn1 O1 17.5(4) .
C25 O3 Mn1 N1 166.1(4) 2_645
C25 O3 Mn1 O2 73.3(4) .
C25 O3 Mn1 C1 45.8(4) .
C1 O2 Mn1 O7 86.8(3) 1_654
C1 O2 Mn1 O6 -18.4(5) 1_454
C1 O2 Mn1 O1 -3.9(2) .
C1 O2 Mn1 O3 -101.8(3) .
C1 O2 Mn1 N1 179.4(3) 2_645
O2 C1 Mn1 O7 -95.3(3) 1_654
O1 C1 Mn1 O7 91.5(3) 1_654
C2 C1 Mn1 O7 38.5(19) 1_654
O2 C1 Mn1 O6 171.8(2) 1_454
O1 C1 Mn1 O6 -1.4(3) 1_454
C2 C1 Mn1 O6 -54(2) 1_454
O2 C1 Mn1 O1 173.2(4) .
C2 C1 Mn1 O1 -52.9(18) .
O2 C1 Mn1 O3 77.6(3) .
O1 C1 Mn1 O3 -95.6(3) .
C2 C1 Mn1 O3 -148.5(19) .
O2 C1 Mn1 N1 -0.7(3) 2_645
O1 C1 Mn1 N1 -173.9(2) 2_645
C2 C1 Mn1 N1 133.2(19) 2_645
O1 C1 Mn1 O2 -173.2(4) .
C2 C1 Mn1 O2 134(2) .
